data_7222664
loop_
_publ_author_name
'Eulenberger, G.'

_publ_section_title
;
 Tl4 Ge4 Se10, ein Thallium(1)selenogermanat mit adamantanalogem Anion
 (Ge4 Se10)(4-)
;
_journal_name_full
;
Zeitschrift fuer Naturforschung, Teil B. Anorganische Chemie, Organische 
Chemie (33,1978-41,1986)
;
_journal_page_first 521
_journal_page_last 523
_journal_volume 36
_journal_year 1981
_chemical_formula_sum 'Ge4 Se10 Tl4'
_chemical_name_systematic 'Tl4 Ge4 Se10'
_space_group_IT_number 15
_symmetry_space_group_name_Hall '-C 2yc'
_symmetry_space_group_name_H-M 'C 1 2/c 1'
_cell_angle_alpha 90
_cell_angle_beta 107.1
_cell_angle_gamma 90
_cell_formula_units_Z 4
_cell_length_a 15.602
_cell_length_b 15.549
_cell_length_c 9.052
_cell_volume 2098.897
_citation_journal_id_ASTM ZNBAD2
_cod_data_source_file Eulenberger_ZNBAD2_1981_1315.cif
_cod_data_source_block Ge4Se10Tl4
_cod_database_code 7222664

loop_
_symmetry_equiv_pos_as_xyz
x,y,z
-x,y,-z+1/2
-x,-y,-z
x,-y,z-1/2
x+1/2,y+1/2,z
-x+1/2,y+1/2,-z+1/2
-x+1/2,-y+1/2,-z
x+1/2,-y+1/2,z-1/2

loop_
_atom_site_label
_atom_site_type_symbol
_atom_site_fract_x
_atom_site_fract_y
_atom_site_fract_z
_atom_site_occupancy
_atom_site_U_iso_or_equiv
Se3 Se-2 0.2169 0.4559 0.5798 1 0.0
Tl1 Tl+1 0.17265 0.36946 0.90166 1 0.0
Se2 Se-2 0.4553 0.2156 0.435 1 0.0
Ge1 Ge+4 0.1078 0.3749 0.4118 1 0.0
Ge2 Ge+4 0.4319 0.2974 0.8896 1 0.0
Tl2 Tl+1 0.1386 0.06115 0.6006 1 0.0
Se5 Se-2 0 0.1057 0.25 1 0.0
Se6 Se-2 0 0.4673 0.25 1 0.0
Se4 Se-2 0.1206 0.1211 0.9468 1 0.0
Se1 Se-2 0.1841 0.2863 0.2728 1 0.0
